data_7247876
loop_
_publ_author_name
'Ye, Kaishun'
'Li, Gang'
'Li, Feiyang'
'Shi, Chao'
'Jiang, Zhen'
'Zhang, Fuzheng'
'Li, Qiuxia'
'Su, Jie'
'Song, Dandan'
'Yuan, Aihua'

_publ_section_title
;
 B-embedded disulfide-bridged &#x3c0;-conjugated compounds: structures and
 optical tuning.
;
_journal_issue 3
_journal_name_full 'Physical chemistry chemical physics : PCCP'
_journal_page_first 2395
_journal_page_last 2401
_journal_paper_doi 10.1039/d3cp05304k
_journal_volume 26
_journal_year 2024
_chemical_formula_moiety 'C36 H24 B N S2'
_chemical_formula_sum 'C36 H24 B N S2'
_chemical_formula_weight 545.49
_space_group_crystal_system triclinic
_space_group_IT_number 2
_space_group_name_Hall '-P 1'
_space_group_name_H-M_alt 'P -1'
_atom_sites_solution_hydrogens geom
_atom_sites_solution_primary dual
_audit_creation_date 2022-08-03
_audit_creation_method
;
Olex2 1.2
(compiled 2018.05.29 svn.r3508 for OlexSys, GUI svn.r5506)
;
_audit_update_record
;
2023-03-24 deposited with the CCDC.	2023-12-15 downloaded from the CCDC.
;
_cell_angle_alpha 103.921(3)
_cell_angle_beta 97.005(3)
_cell_angle_gamma 98.421(3)
_cell_formula_units_Z 4
_cell_length_a 12.1328(6)
_cell_length_b 12.2744(5)
_cell_length_c 19.0272(9)
_cell_measurement_reflns_used 4400
_cell_measurement_temperature 150(2)
_cell_measurement_theta_max 74.32
_cell_measurement_theta_min 3.73
_cell_volume 2684.0(2)
_computing_cell_refinement 'SAINT V8.40A (?, 2016)'
_computing_data_reduction 'SAINT V8.40A (?, 2016)'
_computing_molecular_graphics 'Olex2 (Dolomanov et al., 2009)'
_computing_publication_material 'Olex2 (Dolomanov et al., 2009)'
_computing_structure_refinement 'ShelXL (Sheldrick, 2015)'
_computing_structure_solution 'ShelXT (Sheldrick, 2015)'
_diffrn_ambient_temperature 150.0
_diffrn_measured_fraction_theta_full 0.998
_diffrn_measured_fraction_theta_max 0.998
_diffrn_measurement_device_type 'Bruker APEX-II CCD'
_diffrn_measurement_method '\f and \w scans'
_diffrn_radiation_type CuK\a
_diffrn_radiation_wavelength 1.54178
_diffrn_reflns_av_R_equivalents 0.0422
_diffrn_reflns_av_unetI/netI 0.0490
_diffrn_reflns_Laue_measured_fraction_full 0.998
_diffrn_reflns_Laue_measured_fraction_max 0.998
_diffrn_reflns_limit_h_max 14
_diffrn_reflns_limit_h_min -14
_diffrn_reflns_limit_k_max 14
_diffrn_reflns_limit_k_min -13
_diffrn_reflns_limit_l_max 22
_diffrn_reflns_limit_l_min -22
_diffrn_reflns_number 28738
_diffrn_reflns_point_group_measured_fraction_full 0.998
_diffrn_reflns_point_group_measured_fraction_max 0.998
_diffrn_reflns_theta_full 65.999
_diffrn_reflns_theta_max 65.999
_diffrn_reflns_theta_min 2.425
_diffrn_standards_number 0
_exptl_absorpt_coefficient_mu 1.998
_exptl_absorpt_correction_T_max 0.0872
_exptl_absorpt_correction_T_min 0.0107
_exptl_absorpt_correction_type none
_exptl_absorpt_process_details
;
SADABS-2016/2 (Bruker,2016/2) was used for absorption correction.
wR2(int) was 0.0990 before and 0.0617 after correction.
The Ratio of minimum to maximum transmission is 0.1227.
The \l/2 correction factor is Not present.
;
_exptl_crystal_density_diffrn 1.350
_exptl_crystal_description block
_exptl_crystal_F_000 1136
_exptl_crystal_size_max 0.13
_exptl_crystal_size_mid 0.12
_exptl_crystal_size_min 0.11
_refine_diff_density_max 0.788
_refine_diff_density_min -0.317
_refine_diff_density_rms 0.120
_refine_ls_extinction_method none
_refine_ls_goodness_of_fit_ref 1.068
_refine_ls_hydrogen_treatment constr
_refine_ls_matrix_type full
_refine_ls_number_parameters 721
_refine_ls_number_reflns 9347
_refine_ls_number_restraints 0
_refine_ls_restrained_S_all 1.068
_refine_ls_R_factor_all 0.0872
_refine_ls_R_factor_gt 0.0765
_refine_ls_shift/su_max 0.001
_refine_ls_shift/su_mean 0.000
_refine_ls_structure_factor_coef Fsqd
_refine_ls_weighting_details 'w=1/[\s^2^(Fo^2^)+(0.1537P)^2^+0.0837P] where P=(Fo^2^+2Fc^2^)/3'
_refine_ls_weighting_scheme calc
_refine_ls_wR_factor_gt 0.2039
_refine_ls_wR_factor_ref 0.2190
_reflns_Friedel_coverage 0.000
_reflns_number_gt 7385
_reflns_number_total 9347
_reflns_threshold_expression 'I > 2\s(I)'
_cod_data_source_file d3cp05304k2.cif
_cod_data_source_block BS-N
_cod_depositor_comments 'Adding full bibliography for 7247875--7247876.cif.'
_cod_database_code 7247876
_shelx_shelxl_version_number 2014/7
_shelx_space_group_comment
;
The symmetry employed for this shelxl refinement is uniquely defined
by the following loop, which should always be used as a source of
symmetry information in preference to the above space-group names.
They are only intended as comments.
;
_olex2_refinement_description
;
1. Fixed Uiso
 At 1.2 times of:
  All C(H) groups
2.a Aromatic/amide H refined with riding coordinates:
 C39(H39), C16(H16), C38(H38), C15(H15), C7(H7), C1(H1), C5(H5), C8(H8),
 C40(H40), C2(H2), C68(H68), C60(H60), C13(H13), C18(H18), C51(H51), C9(H9),
 C11(H11), C56(H56), C20(H20), C4(H4), C63(H63), C32(H32), C54(H54), C10(H10),
 C24(H24), C44(H44), C66(H66), C3(H3), C71(H71), C42(H42), C46(H46), C41(H41),
 C50(H50), C53(H53), C70(H70), C64(H64), C48(H48), C69(H69), C65(H65), C45(H45),
  C28(H28), C26(H26), C33(H33), C29(H29), C47(H47), C27(H27), C34(H34), C35(H35)
;
_olex2_submission_special_instructions 'No special instructions were received'

loop_
_space_group_symop_operation_xyz
'x, y, z'
'-x, -y, -z'

loop_
_atom_site_label
_atom_site_type_symbol
_atom_site_fract_x
_atom_site_fract_y
_atom_site_fract_z
_atom_site_U_iso_or_equiv
_atom_site_adp_type
_atom_site_occupancy
_atom_site_site_symmetry_order
_atom_site_calc_flag
_atom_site_refinement_flags_posn
_atom_site_refinement_flags_adp
_atom_site_refinement_flags_occupancy
_atom_site_disorder_assembly
_atom_site_disorder_group
S4 S 0.30298(7) 0.51572(7) 0.92891(4) 0.0669(2) Uani 1 1 d . . . . .
S3 S 0.23551(7) 0.49423(7) 0.62954(4) 0.0668(2) Uani 1 1 d . . . . .
S2 S 0.81310(7) 0.58680(8) 0.86302(4) 0.0701(3) Uani 1 1 d . . . . .
S1 S 0.59030(7) 0.40575(8) 0.57483(4) 0.0754(3) Uani 1 1 d . . . . .
N1 N 0.2783(2) 0.9963(2) 0.80147(14) 0.0634(6) Uani 1 1 d . . . . .
N2 N 0.7035(2) 0.0154(2) 0.71159(14) 0.0665(6) Uani 1 1 d . . . . .
C39 C 0.7373(3) -0.0655(3) 0.88803(18) 0.0677(7) Uani 1 1 d . . . . .
H39 H 0.6941 -0.0758 0.9251 0.081 Uiso 1 1 calc R . . . .
C16 C 0.4462(2) 0.7743(3) 0.82505(17) 0.0620(7) Uani 1 1 d . . . . .
H16 H 0.4697 0.7398 0.8626 0.074 Uiso 1 1 calc R . . . .
C12 C 0.3108(2) 1.0856(3) 0.86764(15) 0.0596(7) Uani 1 1 d . . . . .
C38 C 0.6893(3) -0.0339(3) 0.82785(17) 0.0625(7) Uani 1 1 d . . . . .
H38 H 0.6127 -0.0244 0.8233 0.075 Uiso 1 1 calc R . . . .
C62 C 0.2282(3) 0.6284(3) 0.93352(17) 0.0629(7) Uani 1 1 d . . . . .
C15 C 0.3807(2) 0.8582(3) 0.83964(17) 0.0627(7) Uani 1 1 d . . . . .
H15 H 0.3602 0.8805 0.8869 0.075 Uiso 1 1 calc R . . . .
C61 C 0.1793(2) 0.6586(3) 0.87125(17) 0.0624(7) Uani 1 1 d . . . . .
C59 C 0.2893(2) 0.4577(3) 0.70897(16) 0.0603(7) Uani 1 1 d . . . . .
C6 C 0.2005(2) 1.0122(3) 0.74370(16) 0.0588(6) Uani 1 1 d . . . . .
C14 C 0.3447(2) 0.9101(3) 0.78546(17) 0.0608(7) Uani 1 1 d . . . . .
C19 C 0.5538(2) 0.6544(3) 0.74201(17) 0.0611(7) Uani 1 1 d . . . . .
C7 C 0.2286(3) 1.1353(3) 0.90214(17) 0.0667(7) Uani 1 1 d . . . . .
H7 H 0.1509 1.1068 0.8829 0.080 Uiso 1 1 calc R . . . .
C17 C 0.4782(2) 0.7397(3) 0.75617(17) 0.0609(7) Uani 1 1 d . . . . .
C1 C 0.1221(2) 0.9200(3) 0.69962(17) 0.0631(7) Uani 1 1 d . . . . .
H1 H 0.1193 0.8466 0.7082 0.076 Uiso 1 1 calc R . . . .
C55 C 0.4198(2) 0.3509(3) 0.75556(17) 0.0606(7) Uani 1 1 d . . . . .
C5 C 0.2017(3) 1.1200(3) 0.73126(17) 0.0652(7) Uani 1 1 d . . . . .
H5 H 0.2546 1.1838 0.7616 0.078 Uiso 1 1 calc R . . . .
C52 C 0.4965(2) 0.2666(3) 0.74239(17) 0.0612(7) Uani 1 1 d . . . . .
C57 C 0.3224(3) 0.4715(3) 0.83727(17) 0.0617(7) Uani 1 1 d . . . . .
C8 C 0.2594(3) 1.2254(3) 0.96398(17) 0.0720(8) Uani 1 1 d . . . . .
H8 H 0.2027 1.2599 0.9863 0.086 Uiso 1 1 calc R . . . .
C40 C 0.8481(3) -0.0822(3) 0.89426(18) 0.0706(8) Uani 1 1 d . . . . .
H40 H 0.8806 -0.1057 0.9349 0.085 Uiso 1 1 calc R . . . .
C2 C 0.0474(3) 0.9356(3) 0.64273(17) 0.0673(7) Uani 1 1 d . . . . .
H2 H -0.0056 0.8721 0.6123 0.081 Uiso 1 1 calc R . . . .
C68 C -0.0029(3) 0.6398(3) 0.72951(18) 0.0649(7) Uani 1 1 d . . . . .
H68 H -0.0252 0.6602 0.7764 0.078 Uiso 1 1 calc R . . . .
C58 C 0.2633(2) 0.5051(3) 0.77944(16) 0.0596(7) Uani 1 1 d . . . . .
C72 C 0.1223(3) 0.5629(3) 0.65240(17) 0.0627(7) Uani 1 1 d . . . . .
C60 C 0.3643(3) 0.3824(3) 0.69728(17) 0.0626(7) Uani 1 1 d . . . . .
H60 H 0.3779 0.3521 0.6489 0.075 Uiso 1 1 calc R . . . .
C49 C 0.6352(3) 0.1000(3) 0.72049(16) 0.0620(7) Uani 1 1 d . . . . .
C37 C 0.7521(3) -0.0160(3) 0.77438(16) 0.0616(7) Uani 1 1 d . . . . .
C13 C 0.3761(2) 0.8761(3) 0.71690(17) 0.0640(7) Uani 1 1 d . . . . .
H13 H 0.3529 0.9110 0.6795 0.077 Uiso 1 1 calc R . . . .
C18 C 0.4412(2) 0.7917(3) 0.70258(17) 0.0644(7) Uani 1 1 d . . . . .
H18 H 0.4609 0.7689 0.6551 0.077 Uiso 1 1 calc R . . . .
C51 C 0.5880(2) 0.2702(3) 0.79550(17) 0.0621(7) Uani 1 1 d . . . . .
H51 H 0.6031 0.3292 0.8400 0.075 Uiso 1 1 calc R . . . .
C9 C 0.3712(3) 1.2664(3) 0.99395(17) 0.0725(8) Uani 1 1 d . . . . .
H9 H 0.3917 1.3290 1.0364 0.087 Uiso 1 1 calc R . . . .
C11 C 0.4231(3) 1.1259(3) 0.89854(17) 0.0667(7) Uani 1 1 d . . . . .
H11 H 0.4801 1.0919 0.8763 0.080 Uiso 1 1 calc R . . . .
C43 C 0.7155(2) -0.0490(3) 0.64037(16) 0.0639(7) Uani 1 1 d . . . . .
C21 C 0.7093(3) 0.5726(3) 0.78620(16) 0.0614(7) Uani 1 1 d . . . . .
C22 C 0.7054(3) 0.4957(3) 0.71802(15) 0.0615(7) Uani 1 1 d . . . . .
C56 C 0.3984(2) 0.3965(3) 0.82593(17) 0.0621(7) Uani 1 1 d . . . . .
H56 H 0.4358 0.3764 0.8665 0.075 Uiso 1 1 calc R . . . .
C20 C 0.6358(2) 0.6496(3) 0.79845(17) 0.0619(7) Uani 1 1 d . . . . .
H20 H 0.6417 0.6994 0.8460 0.074 Uiso 1 1 calc R . . . .
C4 C 0.1263(3) 1.1342(3) 0.67516(17) 0.0677(7) Uani 1 1 d . . . . .
H4 H 0.1273 1.2080 0.6675 0.081 Uiso 1 1 calc R . . . .
C63 C 0.2200(3) 0.6873(3) 1.00460(18) 0.0695(8) Uani 1 1 d . . . . .
H63 H 0.2497 0.6623 1.0453 0.083 Uiso 1 1 calc R . . . .
C32 C 0.8950(3) 0.3102(3) 0.60292(18) 0.0707(8) Uani 1 1 d . . . . .
H32 H 0.9599 0.3227 0.6393 0.085 Uiso 1 1 calc R . . . .
C54 C 0.5459(3) 0.0973(3) 0.66650(17) 0.0667(7) Uani 1 1 d . . . . .
H54 H 0.5311 0.0388 0.6218 0.080 Uiso 1 1 calc R . . . .
C10 C 0.4533(3) 1.2154(3) 0.96160(17) 0.0705(8) Uani 1 1 d . . . . .
H10 H 0.5306 1.2417 0.9826 0.085 Uiso 1 1 calc R . . . .
C67 C 0.0986(3) 0.5974(3) 0.72427(17) 0.0616(7) Uani 1 1 d . . . . .
C31 C 0.7988(3) 0.3540(3) 0.62367(17) 0.0663(7) Uani 1 1 d . . . . .
C24 C 0.5473(3) 0.5809(3) 0.67356(17) 0.0629(7) Uani 1 1 d . . . . .
H24 H 0.4932 0.5840 0.6339 0.076 Uiso 1 1 calc R . . . .
C23 C 0.6196(3) 0.5022(3) 0.66227(17) 0.0631(7) Uani 1 1 d . . . . .
C44 C 0.7383(3) 0.0055(3) 0.58642(17) 0.0702(8) Uani 1 1 d . . . . .
H44 H 0.7438 0.0859 0.5959 0.084 Uiso 1 1 calc R . . . .
C66 C 0.1340(3) 0.7599(3) 0.88690(18) 0.0665(7) Uani 1 1 d . . . . .
H66 H 0.1056 0.7876 0.8471 0.080 Uiso 1 1 calc R . . . .
C3 C 0.0492(3) 1.0420(3) 0.62991(17) 0.0678(8) Uani 1 1 d . . . . .
H3 H -0.0016 1.0518 0.5907 0.081 Uiso 1 1 calc R . . . .
C71 C 0.0551(3) 0.5783(3) 0.59174(19) 0.0700(8) Uani 1 1 d . . . . .
H71 H 0.0756 0.5573 0.5444 0.084 Uiso 1 1 calc R . . . .
C25 C 0.8821(3) 0.4705(3) 0.84050(17) 0.0634(7) Uani 1 1 d . . . . .
C42 C 0.8645(3) -0.0306(3) 0.78128(18) 0.0691(8) Uani 1 1 d . . . . .
H42 H 0.9087 -0.0175 0.7452 0.083 Uiso 1 1 calc R . . . .
C30 C 0.8662(3) 0.3940(3) 0.77069(17) 0.0636(7) Uani 1 1 d . . . . .
C46 C 0.7463(3) -0.1743(4) 0.50396(19) 0.0798(9) Uani 1 1 d . . . . .
H46 H 0.7589 -0.2169 0.4578 0.096 Uiso 1 1 calc R . . . .
C41 C 0.9111(3) -0.0642(3) 0.84076(19) 0.0733(8) Uani 1 1 d . . . . .
H41 H 0.9873 -0.0751 0.8450 0.088 Uiso 1 1 calc R . . . .
C50 C 0.6570(3) 0.1897(3) 0.78454(17) 0.0632(7) Uani 1 1 d . . . . .
H50 H 0.7200 0.1952 0.8210 0.076 Uiso 1 1 calc R . . . .
C53 C 0.4779(3) 0.1799(3) 0.67781(17) 0.0648(7) Uani 1 1 d . . . . .
H53 H 0.4173 0.1768 0.6403 0.078 Uiso 1 1 calc R . . . .
C70 C -0.0403(3) 0.6239(3) 0.60080(18) 0.0720(8) Uani 1 1 d . . . . .
H70 H -0.0854 0.6356 0.5598 0.086 Uiso 1 1 calc R . . . .
C64 C 0.1690(3) 0.7813(3) 1.01586(19) 0.0734(8) Uani 1 1 d . . . . .
H64 H 0.1610 0.8199 1.0641 0.088 Uiso 1 1 calc R . . . .
C48 C 0.7058(3) -0.1667(3) 0.62553(19) 0.0715(8) Uani 1 1 d . . . . .
H48 H 0.6888 -0.2045 0.6621 0.086 Uiso 1 1 calc R . . . .
C69 C -0.0714(3) 0.6531(3) 0.66972(18) 0.0673(7) Uani 1 1 d . . . . .
H69 H -0.1391 0.6819 0.6758 0.081 Uiso 1 1 calc R . . . .
C65 C 0.1291(3) 0.8199(3) 0.95643(18) 0.0718(8) Uani 1 1 d . . . . .
H65 H 0.0984 0.8879 0.9642 0.086 Uiso 1 1 calc R . . . .
C45 C 0.7530(3) -0.0589(3) 0.51812(18) 0.0769(9) Uani 1 1 d . . . . .
H45 H 0.7679 -0.0218 0.4809 0.092 Uiso 1 1 calc R . . . .
C28 C 0.9932(3) 0.2871(3) 0.8243(2) 0.0745(8) Uani 1 1 d . . . . .
H28 H 1.0284 0.2220 0.8191 0.089 Uiso 1 1 calc R . . . .
C36 C 0.7093(3) 0.3421(3) 0.56507(18) 0.0700(8) Uani 1 1 d . . . . .
C26 C 0.9581(3) 0.4611(3) 0.89888(19) 0.0745(8) Uani 1 1 d . . . . .
H26 H 0.9715 0.5176 0.9445 0.089 Uiso 1 1 calc R . . . .
C33 C 0.8987(3) 0.2506(3) 0.53269(19) 0.0784(9) Uani 1 1 d . . . . .
H33 H 0.9651 0.2231 0.5208 0.094 Uiso 1 1 calc R . . . .
C29 C 0.9214(3) 0.2992(3) 0.76574(18) 0.0691(8) Uani 1 1 d . . . . .
H29 H 0.9086 0.2420 0.7205 0.083 Uiso 1 1 calc R . . . .
C47 C 0.7208(3) -0.2290(3) 0.5577(2) 0.0795(9) Uani 1 1 d . . . . .
H47 H 0.7137 -0.3095 0.5477 0.095 Uiso 1 1 calc R . . . .
C27 C 1.0140(3) 0.3698(3) 0.89050(19) 0.0771(9) Uani 1 1 d . . . . .
H27 H 1.0665 0.3638 0.9301 0.093 Uiso 1 1 calc R . . . .
C34 C 0.8040(4) 0.2309(4) 0.4791(2) 0.0849(10) Uani 1 1 d . . . . .
H34 H 0.8037 0.1849 0.4311 0.102 Uiso 1 1 calc R . . . .
C35 C 0.7117(3) 0.2769(3) 0.49494(19) 0.0808(10) Uani 1 1 d . . . . .
H35 H 0.6481 0.2643 0.4576 0.097 Uiso 1 1 calc R . . . .
B2 B 0.1796(3) 0.5878(3) 0.7920(2) 0.0617(8) Uani 1 1 d . . . . .
B1 B 0.7904(3) 0.4131(3) 0.7039(2) 0.0646(8) Uani 1 1 d . . . . .

loop_
_atom_site_aniso_label
_atom_site_aniso_U_11
_atom_site_aniso_U_22
_atom_site_aniso_U_33
_atom_site_aniso_U_23
_atom_site_aniso_U_13
_atom_site_aniso_U_12
S4 0.0749(5) 0.0694(5) 0.0620(4) 0.0197(4) 0.0104(3) 0.0272(4)
S3 0.0701(4) 0.0746(5) 0.0617(4) 0.0204(4) 0.0111(3) 0.0279(4)
S2 0.0745(5) 0.0779(5) 0.0607(4) 0.0140(4) 0.0091(3) 0.0317(4)
S1 0.0751(5) 0.0808(6) 0.0660(5) 0.0064(4) 0.0044(4) 0.0286(4)
N1 0.0613(13) 0.0621(15) 0.0656(13) 0.0101(11) 0.0083(11) 0.0210(11)
N2 0.0715(15) 0.0728(17) 0.0646(14) 0.0217(13) 0.0174(12) 0.0321(13)
C39 0.0771(18) 0.0581(17) 0.0701(17) 0.0192(14) 0.0146(14) 0.0130(14)
C16 0.0594(15) 0.0588(17) 0.0693(17) 0.0165(14) 0.0123(13) 0.0149(13)
C12 0.0644(16) 0.0586(16) 0.0601(15) 0.0172(13) 0.0130(12) 0.0205(13)
C38 0.0606(15) 0.0603(17) 0.0700(17) 0.0188(14) 0.0131(13) 0.0168(13)
C62 0.0611(15) 0.0622(17) 0.0667(16) 0.0164(14) 0.0116(13) 0.0157(13)
C15 0.0601(15) 0.0638(18) 0.0656(16) 0.0146(14) 0.0145(12) 0.0166(13)
C61 0.0586(15) 0.0639(18) 0.0679(16) 0.0205(14) 0.0114(13) 0.0151(13)
C59 0.0586(15) 0.0600(17) 0.0630(15) 0.0180(13) 0.0059(12) 0.0137(13)
C6 0.0542(14) 0.0631(17) 0.0606(15) 0.0121(13) 0.0130(11) 0.0193(13)
C14 0.0542(14) 0.0583(17) 0.0695(17) 0.0134(14) 0.0096(12) 0.0150(12)
C19 0.0602(15) 0.0559(16) 0.0684(16) 0.0157(13) 0.0136(13) 0.0132(13)
C7 0.0683(17) 0.0704(19) 0.0686(17) 0.0222(15) 0.0148(14) 0.0254(15)
C17 0.0557(14) 0.0588(17) 0.0671(16) 0.0133(13) 0.0094(12) 0.0126(13)
C1 0.0597(15) 0.0612(17) 0.0699(17) 0.0144(14) 0.0147(13) 0.0178(13)
C55 0.0582(15) 0.0566(16) 0.0679(16) 0.0162(13) 0.0093(12) 0.0137(13)
C5 0.0620(16) 0.0628(18) 0.0707(17) 0.0139(14) 0.0145(13) 0.0148(14)
C52 0.0580(15) 0.0620(17) 0.0695(17) 0.0235(14) 0.0132(12) 0.0166(13)
C57 0.0611(15) 0.0575(17) 0.0672(16) 0.0158(13) 0.0105(13) 0.0136(13)
C8 0.091(2) 0.074(2) 0.0620(16) 0.0220(15) 0.0224(16) 0.0365(18)
C40 0.0782(19) 0.0629(19) 0.0723(18) 0.0205(15) 0.0035(15) 0.0213(15)
C2 0.0594(16) 0.072(2) 0.0672(17) 0.0087(15) 0.0131(13) 0.0154(14)
C68 0.0646(16) 0.0644(18) 0.0701(17) 0.0221(14) 0.0141(13) 0.0159(14)
C58 0.0583(15) 0.0565(16) 0.0634(16) 0.0167(13) 0.0060(12) 0.0104(13)
C72 0.0614(15) 0.0581(16) 0.0688(17) 0.0167(14) 0.0063(13) 0.0146(13)
C60 0.0612(15) 0.0608(17) 0.0664(16) 0.0161(14) 0.0093(13) 0.0149(13)
C49 0.0635(16) 0.0661(18) 0.0655(16) 0.0227(14) 0.0194(13) 0.0246(14)
C37 0.0643(16) 0.0593(17) 0.0644(16) 0.0160(13) 0.0114(13) 0.0209(13)
C13 0.0595(15) 0.0685(19) 0.0650(16) 0.0173(14) 0.0069(12) 0.0182(14)
C18 0.0591(15) 0.0706(19) 0.0632(16) 0.0125(14) 0.0085(12) 0.0206(14)
C51 0.0613(15) 0.0634(17) 0.0653(16) 0.0204(14) 0.0108(12) 0.0166(13)
C9 0.099(2) 0.0630(19) 0.0572(16) 0.0165(14) 0.0083(15) 0.0222(17)
C11 0.0668(17) 0.0686(19) 0.0669(17) 0.0178(15) 0.0131(13) 0.0184(14)
C43 0.0599(15) 0.0704(19) 0.0645(16) 0.0145(14) 0.0125(12) 0.0250(14)
C21 0.0622(15) 0.0627(17) 0.0637(16) 0.0196(13) 0.0135(12) 0.0183(13)
C22 0.0637(16) 0.0644(18) 0.0596(15) 0.0181(14) 0.0136(12) 0.0161(14)
C56 0.0620(15) 0.0590(17) 0.0674(16) 0.0191(14) 0.0067(13) 0.0165(13)
C20 0.0620(15) 0.0641(18) 0.0628(15) 0.0175(14) 0.0150(12) 0.0166(13)
C4 0.0689(17) 0.0692(19) 0.0728(18) 0.0245(16) 0.0165(14) 0.0234(15)
C63 0.0690(17) 0.073(2) 0.0670(17) 0.0177(15) 0.0066(14) 0.0186(15)
C32 0.0771(19) 0.069(2) 0.0724(18) 0.0229(16) 0.0176(15) 0.0229(16)
C54 0.0663(17) 0.071(2) 0.0656(17) 0.0159(15) 0.0124(13) 0.0224(15)
C10 0.0753(19) 0.068(2) 0.0664(17) 0.0185(15) 0.0050(14) 0.0121(15)
C67 0.0613(15) 0.0596(17) 0.0668(16) 0.0189(13) 0.0113(13) 0.0158(13)
C31 0.0696(17) 0.0640(18) 0.0689(17) 0.0188(14) 0.0134(14) 0.0200(14)
C24 0.0604(15) 0.0616(17) 0.0669(16) 0.0147(14) 0.0087(13) 0.0163(13)
C23 0.0645(16) 0.0600(17) 0.0655(16) 0.0126(14) 0.0142(13) 0.0176(13)
C44 0.0669(17) 0.077(2) 0.0681(17) 0.0163(16) 0.0120(14) 0.0204(15)
C66 0.0646(16) 0.0689(19) 0.0698(17) 0.0200(15) 0.0116(13) 0.0211(14)
C3 0.0638(16) 0.083(2) 0.0613(16) 0.0189(15) 0.0121(13) 0.0253(15)
C71 0.0704(18) 0.074(2) 0.0695(18) 0.0246(16) 0.0074(14) 0.0200(16)
C25 0.0623(15) 0.0669(18) 0.0666(16) 0.0217(14) 0.0139(13) 0.0201(14)
C42 0.0666(17) 0.075(2) 0.0730(18) 0.0217(16) 0.0187(14) 0.0248(15)
C30 0.0607(15) 0.0671(18) 0.0662(16) 0.0186(14) 0.0139(13) 0.0173(14)
C46 0.076(2) 0.091(3) 0.0642(18) 0.0036(17) 0.0012(15) 0.0254(18)
C41 0.0636(17) 0.073(2) 0.086(2) 0.0209(17) 0.0051(15) 0.0268(15)
C50 0.0595(15) 0.0700(19) 0.0652(16) 0.0224(14) 0.0120(12) 0.0189(14)
C53 0.0642(16) 0.0684(19) 0.0670(16) 0.0208(15) 0.0109(13) 0.0235(14)
C70 0.0715(18) 0.075(2) 0.0718(18) 0.0240(16) 0.0008(15) 0.0212(16)
C64 0.0744(19) 0.076(2) 0.0675(18) 0.0099(16) 0.0102(15) 0.0216(16)
C48 0.0626(16) 0.078(2) 0.081(2) 0.0247(17) 0.0131(14) 0.0252(15)
C69 0.0597(15) 0.0654(19) 0.0798(19) 0.0225(15) 0.0094(14) 0.0171(14)
C65 0.0735(19) 0.068(2) 0.0738(19) 0.0129(16) 0.0107(15) 0.0242(16)
C45 0.077(2) 0.090(3) 0.0644(17) 0.0170(17) 0.0135(15) 0.0217(18)
C28 0.0712(18) 0.078(2) 0.083(2) 0.0263(18) 0.0184(16) 0.0288(17)
C36 0.0745(18) 0.070(2) 0.0677(17) 0.0132(15) 0.0164(14) 0.0233(16)
C26 0.0719(18) 0.082(2) 0.0716(18) 0.0194(17) 0.0090(15) 0.0251(17)
C33 0.088(2) 0.084(2) 0.075(2) 0.0269(18) 0.0259(17) 0.0320(19)
C29 0.0718(18) 0.0679(19) 0.0725(18) 0.0206(15) 0.0149(15) 0.0223(15)
C47 0.0731(19) 0.073(2) 0.085(2) 0.0041(18) 0.0003(16) 0.0289(17)
C27 0.0748(19) 0.091(2) 0.0739(19) 0.0289(18) 0.0109(16) 0.0321(18)
C34 0.101(3) 0.092(3) 0.0645(18) 0.0124(18) 0.0203(18) 0.036(2)
C35 0.089(2) 0.089(3) 0.0647(18) 0.0126(17) 0.0115(16) 0.032(2)
B2 0.0597(17) 0.0583(19) 0.0699(19) 0.0207(16) 0.0129(14) 0.0111(15)
B1 0.0618(18) 0.063(2) 0.0679(19) 0.0151(16) 0.0094(15) 0.0134(16)

loop_
_atom_type_symbol
_atom_type_description
_atom_type_scat_dispersion_real
_atom_type_scat_dispersion_imag
_atom_type_scat_source
C C 0.0181 0.0091 'International Tables Vol C Tables 4.2.6.8 and 6.1.1.4'
H H 0.0000 0.0000 'International Tables Vol C Tables 4.2.6.8 and 6.1.1.4'
B B 0.0090 0.0039 'International Tables Vol C Tables 4.2.6.8 and 6.1.1.4'
N N 0.0311 0.0180 'International Tables Vol C Tables 4.2.6.8 and 6.1.1.4'
S S 0.3331 0.5567 'International Tables Vol C Tables 4.2.6.8 and 6.1.1.4'

loop_
_geom_angle_atom_site_label_1
_geom_angle_atom_site_label_2
_geom_angle_atom_site_label_3
_geom_angle
_geom_angle_site_symmetry_1
_geom_angle_site_symmetry_3
_geom_angle_publ_flag
C57 S4 C62 105.91(14) . . ?
C59 S3 C72 105.56(14) . . ?
C25 S2 C21 106.13(15) . . ?
C36 S1 C23 106.07(15) . . ?
C12 N1 C6 118.6(2) . . ?
C14 N1 C12 119.7(2) . . ?
C14 N1 C6 119.3(2) . . ?
C49 N2 C37 119.6(2) . . ?
C49 N2 C43 121.5(2) . . ?
C37 N2 C43 118.5(2) . . ?
C38 C39 H39 119.9 . . ?
C40 C39 H39 119.9 . . ?
C40 C39 C38 120.2(3) . . ?
C15 C16 H16 119.4 . . ?
C15 C16 C17 121.2(3) . . ?
C17 C16 H16 119.4 . . ?
C7 C12 N1 119.9(3) . . ?
C11 C12 N1 121.5(3) . . ?
C11 C12 C7 118.6(3) . . ?
C39 C38 H38 119.8 . . ?
C37 C38 C39 120.5(3) . . ?
C37 C38 H38 119.8 . . ?
C61 C62 S4 123.8(2) . . ?
C63 C62 S4 114.4(2) . . ?
C63 C62 C61 121.8(3) . . ?
C16 C15 H15 119.7 . . ?
C16 C15 C14 120.6(3) . . ?
C14 C15 H15 119.7 . . ?
C62 C61 C66 114.9(3) . . ?
C62 C61 B2 122.1(3) . . ?
C66 C61 B2 122.9(3) . . ?
C58 C59 S3 123.2(2) . . ?
C60 C59 S3 113.8(2) . . ?
C60 C59 C58 122.9(3) . . ?
C1 C6 N1 119.9(3) . . ?
C1 C6 C5 119.3(3) . . ?
C5 C6 N1 120.8(3) . . ?
C15 C14 N1 119.8(3) . . ?
C13 C14 N1 121.6(3) . . ?
C13 C14 C15 118.5(3) . . ?
C20 C19 C17 119.7(3) . . ?
C24 C19 C17 122.0(3) . . ?
C24 C19 C20 118.3(3) . . ?
C12 C7 H7 119.8 . . ?
C8 C7 C12 120.3(3) . . ?
C8 C7 H7 119.8 . . ?
C16 C17 C19 121.0(3) . . ?
C18 C17 C16 117.6(3) . . ?
C18 C17 C19 121.3(3) . . ?
C6 C1 H1 120.2 . . ?
C6 C1 C2 119.7(3) . . ?
C2 C1 H1 120.2 . . ?
C60 C55 C52 120.5(3) . . ?
C60 C55 C56 118.5(3) . . ?
C56 C55 C52 120.9(3) . . ?
C6 C5 H5 119.9 . . ?
C4 C5 C6 120.3(3) . . ?
C4 C5 H5 119.9 . . ?
C51 C52 C55 121.0(3) . . ?
C53 C52 C55 121.3(3) . . ?
C53 C52 C51 117.7(3) . . ?
C58 C57 S4 123.2(2) . . ?
C56 C57 S4 113.8(2) . . ?
C56 C57 C58 122.9(3) . . ?
C7 C8 H8 119.5 . . ?
C9 C8 C7 120.9(3) . . ?
C9 C8 H8 119.5 . . ?
C39 C40 H40 120.3 . . ?
C39 C40 C41 119.4(3) . . ?
C41 C40 H40 120.3 . . ?
C1 C2 H2 119.5 . . ?
C3 C2 C1 121.1(3) . . ?
C3 C2 H2 119.5 . . ?
C67 C68 H68 118.4 . . ?
C69 C68 H68 118.4 . . ?
C69 C68 C67 123.1(3) . . ?
C59 C58 B2 122.7(3) . . ?
C57 C58 C59 114.4(3) . . ?
C57 C58 B2 122.9(3) . . ?
C67 C72 S3 124.1(2) . . ?
C71 C72 S3 113.5(2) . . ?
C71 C72 C67 122.4(3) . . ?
C59 C60 C55 120.7(3) . . ?
C59 C60 H60 119.6 . . ?
C55 C60 H60 119.6 . . ?
C54 C49 N2 121.5(3) . . ?
C54 C49 C50 118.3(3) . . ?
C50 C49 N2 120.2(3) . . ?
C38 C37 N2 121.2(3) . . ?
C38 C37 C42 119.4(3) . . ?
C42 C37 N2 119.4(3) . . ?
C14 C13 H13 119.7 . . ?
C14 C13 C18 120.6(3) . . ?
C18 C13 H13 119.7 . . ?
C17 C18 H18 119.2 . . ?
C13 C18 C17 121.5(3) . . ?
C13 C18 H18 119.2 . . ?
C52 C51 H51 119.4 . . ?
C50 C51 C52 121.2(3) . . ?
C50 C51 H51 119.4 . . ?
C8 C9 H9 120.4 . . ?
C8 C9 C10 119.3(3) . . ?
C10 C9 H9 120.4 . . ?
C12 C11 H11 119.6 . . ?
C12 C11 C10 120.7(3) . . ?
C10 C11 H11 119.6 . . ?
C44 C43 N2 120.5(3) . . ?
C44 C43 C48 119.8(3) . . ?
C48 C43 N2 119.7(3) . . ?
C22 C21 S2 123.1(2) . . ?
C20 C21 S2 113.7(2) . . ?
C20 C21 C22 123.0(3) . . ?
C21 C22 C23 114.4(3) . . ?
C21 C22 B1 122.8(3) . . ?
C23 C22 B1 122.8(3) . . ?
C55 C56 C57 120.5(3) . . ?
C55 C56 H56 119.7 . . ?
C57 C56 H56 119.7 . . ?
C19 C20 H20 119.6 . . ?
C21 C20 C19 120.8(3) . . ?
C21 C20 H20 119.6 . . ?
C5 C4 H4 119.6 . . ?
C5 C4 C3 120.7(3) . . ?
C3 C4 H4 119.6 . . ?
C62 C63 H63 119.9 . . ?
C64 C63 C62 120.1(3) . . ?
C64 C63 H63 119.9 . . ?
C31 C32 H32 118.6 . . ?
C33 C32 H32 118.6 . . ?
C33 C32 C31 122.9(3) . . ?
C49 C54 H54 119.9 . . ?
C49 C54 C53 120.2(3) . . ?
C53 C54 H54 119.9 . . ?
C9 C10 C11 120.1(3) . . ?
C9 C10 H10 119.9 . . ?
C11 C10 H10 119.9 . . ?
C68 C67 B2 123.5(3) . . ?
C72 C67 C68 114.9(3) . . ?
C72 C67 B2 121.5(3) . . ?
C32 C31 C36 115.3(3) . . ?
C32 C31 B1 123.2(3) . . ?
C36 C31 B1 121.5(3) . . ?
C19 C24 H24 119.8 . . ?
C19 C24 C23 120.5(3) . . ?
C23 C24 H24 119.8 . . ?
C22 C23 S1 122.5(2) . . ?
C24 C23 S1 114.4(2) . . ?
C24 C23 C22 123.0(3) . . ?
C43 C44 H44 120.3 . . ?
C43 C44 C45 119.4(3) . . ?
C45 C44 H44 120.3 . . ?
C61 C66 H66 118.4 . . ?
C65 C66 C61 123.1(3) . . ?
C65 C66 H66 118.4 . . ?
C2 C3 C4 118.9(3) . . ?
C2 C3 H3 120.5 . . ?
C4 C3 H3 120.5 . . ?
C72 C71 H71 120.1 . . ?
C70 C71 C72 119.8(3) . . ?
C70 C71 H71 120.1 . . ?
C30 C25 S2 124.6(2) . . ?
C26 C25 S2 113.5(2) . . ?
C26 C25 C30 121.9(3) . . ?
C37 C42 H42 120.1 . . ?
C41 C42 C37 119.7(3) . . ?
C41 C42 H42 120.1 . . ?
C25 C30 C29 115.7(3) . . ?
C25 C30 B1 121.2(3) . . ?
C29 C30 B1 123.1(3) . . ?
C45 C46 H46 120.3 . . ?
C45 C46 C47 119.4(3) . . ?
C47 C46 H46 120.3 . . ?
C40 C41 H41 119.6 . . ?
C42 C41 C40 120.8(3) . . ?
C42 C41 H41 119.6 . . ?
C49 C50 H50 119.6 . . ?
C51 C50 C49 120.9(3) . . ?
C51 C50 H50 119.6 . . ?
C52 C53 C54 121.7(3) . . ?
C52 C53 H53 119.1 . . ?
C54 C53 H53 119.1 . . ?
C71 C70 H70 119.9 . . ?
C71 C70 C69 120.2(3) . . ?
C69 C70 H70 119.9 . . ?
C63 C64 H64 120.1 . . ?
C63 C64 C65 119.7(3) . . ?
C65 C64 H64 120.1 . . ?
C43 C48 H48 120.0 . . ?
C47 C48 C43 120.0(3) . . ?
C47 C48 H48 120.0 . . ?
C68 C69 C70 119.4(3) . . ?
C68 C69 H69 120.3 . . ?
C70 C69 H69 120.3 . . ?
C66 C65 C64 119.9(3) . . ?
C66 C65 H65 120.1 . . ?
C64 C65 H65 120.1 . . ?
C44 C45 H45 119.5 . . ?
C46 C45 C44 121.0(3) . . ?
C46 C45 H45 119.5 . . ?
C29 C28 H28 120.0 . . ?
C29 C28 C27 119.9(3) . . ?
C27 C28 H28 120.0 . . ?
C31 C36 S1 123.8(2) . . ?
C35 C36 S1 115.3(3) . . ?
C35 C36 C31 120.9(3) . . ?
C25 C26 H26 120.0 . . ?
C27 C26 C25 120.0(3) . . ?
C27 C26 H26 120.0 . . ?
C32 C33 H33 120.4 . . ?
C32 C33 C34 119.2(3) . . ?
C34 C33 H33 120.4 . . ?
C30 C29 H29 118.9 . . ?
C28 C29 C30 122.3(3) . . ?
C28 C29 H29 118.9 . . ?
C46 C47 H47 119.8 . . ?
C48 C47 C46 120.4(3) . . ?
C48 C47 H47 119.8 . . ?
C28 C27 H27 120.1 . . ?
C26 C27 C28 119.8(3) . . ?
C26 C27 H27 120.1 . . ?
C33 C34 H34 119.8 . . ?
C35 C34 C33 120.4(3) . . ?
C35 C34 H34 119.8 . . ?
C36 C35 H35 119.6 . . ?
C34 C35 C36 120.7(3) . . ?
C34 C35 H35 119.6 . . ?
C61 B2 C67 122.6(3) . . ?
C58 B2 C61 118.7(3) . . ?
C58 B2 C67 118.7(3) . . ?
C22 B1 C30 119.2(3) . . ?
C31 B1 C22 118.7(3) . . ?
C31 B1 C30 122.1(3) . . ?

loop_
_geom_bond_atom_site_label_1
_geom_bond_atom_site_label_2
_geom_bond_distance
_geom_bond_site_symmetry_2
_geom_bond_publ_flag
S4 C62 1.753(3) . ?
S4 C57 1.753(3) . ?
S3 C59 1.756(3) . ?
S3 C72 1.759(3) . ?
S2 C21 1.766(3) . ?
S2 C25 1.751(3) . ?
S1 C23 1.755(3) . ?
S1 C36 1.749(3) . ?
N1 C12 1.425(4) . ?
N1 C6 1.428(4) . ?
N1 C14 1.420(4) . ?
N2 C49 1.413(4) . ?
N2 C37 1.428(4) . ?
N2 C43 1.431(4) . ?
C39 H39 0.9500 . ?
C39 C38 1.385(4) . ?
C39 C40 1.384(5) . ?
C16 H16 0.9500 . ?
C16 C15 1.387(4) . ?
C16 C17 1.398(4) . ?
C12 C7 1.394(4) . ?
C12 C11 1.383(4) . ?
C38 H38 0.9500 . ?
C38 C37 1.383(4) . ?
C62 C61 1.413(4) . ?
C62 C63 1.395(4) . ?
C15 H15 0.9500 . ?
C15 C14 1.395(4) . ?
C61 C66 1.414(4) . ?
C61 B2 1.550(5) . ?
C59 C58 1.421(4) . ?
C59 C60 1.389(4) . ?
C6 C1 1.387(4) . ?
C6 C5 1.398(4) . ?
C14 C13 1.388(4) . ?
C19 C17 1.488(4) . ?
C19 C20 1.391(4) . ?
C19 C24 1.380(4) . ?
C7 H7 0.9500 . ?
C7 C8 1.376(5) . ?
C17 C18 1.391(4) . ?
C1 H1 0.9500 . ?
C1 C2 1.393(4) . ?
C55 C52 1.488(4) . ?
C55 C60 1.390(4) . ?
C55 C56 1.393(4) . ?
C5 H5 0.9500 . ?
C5 C4 1.380(4) . ?
C52 C51 1.395(4) . ?
C52 C53 1.388(4) . ?
C57 C58 1.418(4) . ?
C57 C56 1.394(4) . ?
C8 H8 0.9500 . ?
C8 C9 1.375(5) . ?
C40 H40 0.9500 . ?
C40 C41 1.385(5) . ?
C2 H2 0.9500 . ?
C2 C3 1.383(5) . ?
C68 H68 0.9500 . ?
C68 C67 1.410(4) . ?
C68 C69 1.382(4) . ?
C58 B2 1.536(4) . ?
C72 C67 1.409(4) . ?
C72 C71 1.398(4) . ?
C60 H60 0.9500 . ?
C49 C54 1.390(4) . ?
C49 C50 1.399(4) . ?
C37 C42 1.395(4) . ?
C13 H13 0.9500 . ?
C13 C18 1.389(4) . ?
C18 H18 0.9500 . ?
C51 H51 0.9500 . ?
C51 C50 1.381(4) . ?
C9 H9 0.9500 . ?
C9 C10 1.382(5) . ?
C11 H11 0.9500 . ?
C11 C10 1.386(5) . ?
C43 C44 1.387(5) . ?
C43 C48 1.388(5) . ?
C21 C22 1.400(4) . ?
C21 C20 1.390(4) . ?
C22 C23 1.418(4) . ?
C22 B1 1.551(4) . ?
C56 H56 0.9500 . ?
C20 H20 0.9500 . ?
C4 H4 0.9500 . ?
C4 C3 1.386(5) . ?
C63 H63 0.9500 . ?
C63 C64 1.371(5) . ?
C32 H32 0.9500 . ?
C32 C31 1.414(4) . ?
C32 C33 1.370(5) . ?
C54 H54 0.9500 . ?
C54 C53 1.392(4) . ?
C10 H10 0.9500 . ?
C67 B2 1.562(4) . ?
C31 C36 1.422(5) . ?
C31 B1 1.547(5) . ?
C24 H24 0.9500 . ?
C24 C23 1.394(4) . ?
C44 H44 0.9500 . ?
C44 C45 1.396(5) . ?
C66 H66 0.9500 . ?
C66 C65 1.363(5) . ?
C3 H3 0.9500 . ?
C71 H71 0.9500 . ?
C71 C70 1.370(5) . ?
C25 C30 1.403(4) . ?
C25 C26 1.393(4) . ?
C42 H42 0.9500 . ?
C42 C41 1.381(4) . ?
C30 C29 1.415(4) . ?
C30 B1 1.561(5) . ?
C46 H46 0.9500 . ?
C46 C45 1.364(5) . ?
C46 C47 1.393(6) . ?
C41 H41 0.9500 . ?
C50 H50 0.9500 . ?
C53 H53 0.9500 . ?
C70 H70 0.9500 . ?
C70 C69 1.387(5) . ?
C64 H64 0.9500 . ?
C64 C65 1.389(5) . ?
C48 H48 0.9500 . ?
C48 C47 1.380(5) . ?
C69 H69 0.9500 . ?
C65 H65 0.9500 . ?
C45 H45 0.9500 . ?
C28 H28 0.9500 . ?
C28 C29 1.379(5) . ?
C28 C27 1.384(5) . ?
C36 C35 1.387(5) . ?
C26 H26 0.9500 . ?
C26 C27 1.379(5) . ?
C33 H33 0.9500 . ?
C33 C34 1.390(5) . ?
C29 H29 0.9500 . ?
C47 H47 0.9500 . ?
C27 H27 0.9500 . ?
C34 H34 0.9500 . ?
C34 C35 1.360(5) . ?
C35 H35 0.9500 . ?
